data_2235497
loop_
_publ_author_name
'Ouilia, Souheila'
'Beghidja, Chahrazed'
'Beghidja, Adel'
'Michaud, Fran\,cois'

_publ_section_title
;
 Bis[2-(5-methylsulfanyl-1,3,4-oxadiazol-2-yl-\k<i>N</i>^3^)phenolato-\k<i>O</i>^1^]copper(II)
;
_journal_coeditor_code HP2039
_journal_issue 7
_journal_name_full 'Acta Crystallographica Section E'
_journal_page_first m943
_journal_paper_doi 10.1107/S1600536812026815
_journal_volume 68
_journal_year 2012
_chemical_formula_iupac '[Cu (C9 H7 N2 O2 S)2]'
_chemical_formula_moiety 'C18 H14 Cu N4 O4 S2'
_chemical_formula_sum 'C18 H14 Cu N4 O4 S2'
_chemical_formula_weight 478.02
_chemical_name_systematic
;
Bis[2-(5-methylsulfanyl-1,3,4-oxadiazol-2-yl-\k<i>N</i>^3^)phenolato-
\k<i>O</i>^1^]copper(II)
;
_space_group_IT_number 14
_symmetry_cell_setting monoclinic
_symmetry_space_group_name_Hall '-P 2yn'
_symmetry_space_group_name_H-M 'P 1 21/n 1'
_atom_sites_solution_hydrogens geom
_atom_sites_solution_primary direct
_atom_sites_solution_secondary difmap
_cell_angle_alpha 90.0
_cell_angle_beta 106.005(6)
_cell_angle_gamma 90.0
_cell_formula_units_Z 2
_cell_length_a 12.5695(7)
_cell_length_b 4.4216(3)
_cell_length_c 17.3861(9)
_cell_measurement_reflns_used 2354
_cell_measurement_temperature 170(2)
_cell_measurement_theta_max 31.5721
_cell_measurement_theta_min 3.2464
_cell_volume 928.82(10)
_computing_cell_refinement 'CrysAlis CCD (Oxford Diffraction, 2007)'
_computing_data_collection 'Crysalis CCD (Oxford Diffraction, 2007)'
_computing_data_reduction 'CrysAlis RED (Oxford Diffraction, 2007)'
_computing_molecular_graphics 'ATOMS (Dowty, 1995)'
_computing_publication_material 'WinGX (Farrugia, 1999) and PLATON (Spek, 2009)'
_computing_structure_refinement 'SHELXL97 (Sheldrick, 2008)'
_computing_structure_solution 'SIR97 (Altomare <i>et al.</i>, 1999)'
_diffrn_ambient_temperature 170(2)
_diffrn_detector_area_resol_mean 18.4
_diffrn_measured_fraction_theta_full 0.998
_diffrn_measured_fraction_theta_max 0.998
_diffrn_measurement_device_type 'Oxford Diffraction Xcalibur CCD'
_diffrn_measurement_method '\w and \f scans'
_diffrn_radiation_monochromator graphite
_diffrn_radiation_source 'Enhance (Mo) X-ray Source'
_diffrn_radiation_type MoK\a
_diffrn_radiation_wavelength 0.71073
_diffrn_reflns_av_R_equivalents 0.0367
_diffrn_reflns_av_sigmaI/netI 0.0426
_diffrn_reflns_limit_h_max 15
_diffrn_reflns_limit_h_min -15
_diffrn_reflns_limit_k_max 5
_diffrn_reflns_limit_k_min -5
_diffrn_reflns_limit_l_max 14
_diffrn_reflns_limit_l_min -21
_diffrn_reflns_number 6693
_diffrn_reflns_reduction_process
;
;
_diffrn_reflns_theta_full 26.37
_diffrn_reflns_theta_max 26.37
_diffrn_reflns_theta_min 3.37
_diffrn_standards_number 0
_exptl_absorpt_coefficient_mu 1.436
_exptl_absorpt_correction_T_max 1.00000
_exptl_absorpt_correction_T_min 0.92642
_exptl_absorpt_correction_type multi-scan
_exptl_absorpt_process_details '(CrysAlis RED; Oxford Diffraction, 2007)'
_exptl_crystal_colour Green
_exptl_crystal_density_diffrn 1.709
_exptl_crystal_density_method 'Not Measured'
_exptl_crystal_description Plates
_exptl_crystal_F_000 486
_exptl_crystal_size_max 0.18
_exptl_crystal_size_mid 0.12
_exptl_crystal_size_min 0.09
_refine_diff_density_max 0.305
_refine_diff_density_min -0.182
_refine_ls_extinction_method none
_refine_ls_goodness_of_fit_ref 0.990
_refine_ls_hydrogen_treatment constr
_refine_ls_matrix_type full
_refine_ls_number_parameters 133
_refine_ls_number_reflns 1906
_refine_ls_number_restraints 0
_refine_ls_restrained_S_all 0.990
_refine_ls_R_factor_all 0.0600
_refine_ls_R_factor_gt 0.0328
_refine_ls_shift/su_max 0.004
_refine_ls_shift/su_mean 0.001
_refine_ls_structure_factor_coef Fsqd
_refine_ls_weighting_details 'calc w=1/[\s^2^(Fo^2^)+(0.0283P)^2^] where P=(Fo^2^+2Fc^2^)/3'
_refine_ls_weighting_scheme calc
_refine_ls_wR_factor_gt 0.0623
_refine_ls_wR_factor_ref 0.0664
_reflns_number_gt 1250
_reflns_number_total 1906
_reflns_threshold_expression I>2\s(I)
_cod_data_source_file hp2039.cif
_cod_data_source_block I
_cod_original_cell_volume 928.81(9)
_cod_original_sg_symbol_H-M 'P 21/n'
_cod_database_code 2235497
_cod_database_fobs_code 2235497

loop_
_symmetry_equiv_pos_site_id
_symmetry_equiv_pos_as_xyz
1 x,y,z
2 1/2-x,1/2+y,1/2-z
3 -x,-y,-z
4 1/2+x,1/2-y,1/2+z

loop_
_atom_site_aniso_label
_atom_site_aniso_U_11
_atom_site_aniso_U_22
_atom_site_aniso_U_33
_atom_site_aniso_U_12
_atom_site_aniso_U_13
_atom_site_aniso_U_23
Cu1 0.0309(2) 0.0596(3) 0.0265(2) 0.0096(2) 0.0123(2) 0.0020(3)
S1 0.0469(4) 0.0576(5) 0.0340(4) -0.0015(4) 0.0146(3) 0.0092(4)
O1 0.0361(10) 0.0457(11) 0.0307(9) -0.0003(8) 0.0158(8) 0.0006(8)
O2 0.0442(11) 0.0785(14) 0.0346(10) 0.0221(10) 0.0200(9) 0.0092(11)
N1 0.0300(11) 0.0482(14) 0.0274(11) 0.0054(10) 0.0104(9) 0.0020(10)
N2 0.0340(12) 0.0521(15) 0.0303(12) 0.0051(11) 0.0093(10) 0.0039(11)
C1 0.0301(12) 0.0398(14) 0.0261(12) -0.0068(14) 0.0102(10) -0.0058(14)
C2 0.0285(13) 0.0385(15) 0.0316(13) -0.0021(11) 0.0098(11) -0.0059(12)
C3 0.0289(13) 0.0443(16) 0.0341(14) -0.0017(12) 0.0095(11) -0.0084(13)
C4 0.0397(15) 0.0520(19) 0.0342(13) 0.0079(13) 0.0078(12) 0.0011(14)
C5 0.0398(16) 0.0462(17) 0.0562(19) 0.0112(13) 0.0135(14) -0.0070(15)
C6 0.0398(14) 0.0508(17) 0.0535(16) 0.0065(15) 0.0256(13) -0.0016(17)
C7 0.0426(16) 0.0489(18) 0.0438(16) 0.0004(14) 0.0230(13) -0.0031(14)
C8 0.0320(14) 0.0401(16) 0.0315(14) -0.0036(12) 0.0086(12) -0.0033(12)
C9 0.060(2) 0.069(2) 0.0527(19) 0.0110(16) 0.0175(16) 0.0157(16)

loop_
_atom_site_type_symbol
_atom_site_label
_atom_site_fract_x
_atom_site_fract_y
_atom_site_fract_z
_atom_site_U_iso_or_equiv
_atom_site_thermal_displace_type
_atom_site_calc_flag
_atom_site_refinement_flags
_atom_site_occupancy
Cu Cu1 0.50000 0.00000 1.00000 0.03810(10) Uani . . 1.000
S S1 0.45296(6) 0.47186(17) 0.68566(4) 0.0455(3) Uani . . 1.000
O O1 0.58495(13) 0.1114(4) 0.79047(9) 0.0362(6) Uani . . 1.000
O O2 0.62190(14) -0.2686(5) 1.01766(9) 0.0506(7) Uani . . 1.000
N N1 0.51554(16) 0.0936(5) 0.89257(11) 0.0347(7) Uani . . 1.000
N N2 0.44837(16) 0.2890(5) 0.83525(11) 0.0387(8) Uani . . 1.000
C C1 0.59434(18) -0.0065(6) 0.86434(13) 0.0315(7) Uani . . 1.000
C C2 0.68113(19) -0.2153(6) 0.89831(14) 0.0326(8) Uani . . 1.000
C C3 0.68883(19) -0.3359(6) 0.97479(15) 0.0356(8) Uani . . 1.000
C C4 0.7755(2) -0.5413(6) 1.00571(15) 0.0424(9) Uani . . 1.000
C C5 0.8503(2) -0.6167(6) 0.96422(17) 0.0474(10) Uani . . 1.000
C C6 0.8424(2) -0.4940(7) 0.88955(16) 0.0455(9) Uani . . 1.000
C C7 0.7584(2) -0.2969(6) 0.85724(16) 0.0429(10) Uani . . 1.000
C C8 0.4933(2) 0.2903(6) 0.77720(14) 0.0346(8) Uani . . 1.000
C C9 0.3251(2) 0.6276(7) 0.69352(17) 0.0602(11) Uani . . 1.000
H H4 0.78230 -0.62840 1.05550 0.0510 Uiso calc R 1.000
H H5 0.90710 -0.75200 0.98660 0.0570 Uiso calc R 1.000
H H6 0.89350 -0.54500 0.86190 0.0550 Uiso calc R 1.000
H H7 0.75220 -0.21510 0.80690 0.0510 Uiso calc R 1.000
H H9A 0.29080 0.74020 0.64590 0.0900 Uiso calc R 1.000
H H9B 0.33910 0.75940 0.73910 0.0900 Uiso calc R 1.000
H H9C 0.27680 0.46690 0.69980 0.0900 Uiso calc R 1.000

loop_
_atom_type_symbol
_atom_type_description
_atom_type_scat_dispersion_real
_atom_type_scat_dispersion_imag
_atom_type_scat_source
S S 0.1246 0.1234 'International Tables Vol C Tables 4.2.6.8 and 6.1.1.4'
O O 0.0106 0.0060 'International Tables Vol C Tables 4.2.6.8 and 6.1.1.4'
N N 0.0061 0.0033 'International Tables Vol C Tables 4.2.6.8 and 6.1.1.4'
Cu Cu 0.3201 1.2651 'International Tables Vol C Tables 4.2.6.8 and 6.1.1.4'
H H 0.0000 0.0000 'International Tables Vol C Tables 4.2.6.8 and 6.1.1.4'
C C 0.0033 0.0016 'International Tables Vol C Tables 4.2.6.8 and 6.1.1.4'

loop_
_geom_angle_atom_site_label_1
_geom_angle_atom_site_label_2
_geom_angle_atom_site_label_3
_geom_angle_site_symmetry_1
_geom_angle_site_symmetry_3
_geom_angle
_geom_angle_publ_flag
O2 Cu1 N1 . . 89.90(8) no
O2 Cu1 O2 . 3_657 180.00 no
O2 Cu1 N1 . 3_657 90.11(8) no
O2 Cu1 N1 3_657 . 90.11(8) no
N1 Cu1 N1 . 3_657 180.00 no
O2 Cu1 N1 3_657 3_657 89.90(8) no
C8 S1 C9 . . 98.63(13) no
C1 O1 C8 . . 103.37(18) no
Cu1 O2 C3 . . 132.15(16) no
Cu1 N1 N2 . . 126.93(15) no
Cu1 N1 C1 . . 124.81(17) no
N2 N1 C1 . . 108.19(19) no
N1 N2 C8 . . 104.5(2) no
O1 C1 N1 . . 110.5(2) no
O1 C1 C2 . . 119.7(2) no
N1 C1 C2 . . 129.8(2) no
C1 C2 C3 . . 118.7(2) no
C1 C2 C7 . . 120.9(2) no
C3 C2 C7 . . 120.4(2) no
O2 C3 C2 . . 124.4(2) no
O2 C3 C4 . . 118.9(2) no
C2 C3 C4 . . 116.7(2) no
C3 C4 C5 . . 121.7(2) no
C4 C5 C6 . . 121.0(2) no
C5 C6 C7 . . 118.9(2) no
C2 C7 C6 . . 121.4(2) no
S1 C8 O1 . . 116.41(17) no
S1 C8 N2 . . 130.1(2) no
O1 C8 N2 . . 113.5(2) no
C3 C4 H4 . . 119.00 no
C5 C4 H4 . . 119.00 no
C4 C5 H5 . . 120.00 no
C6 C5 H5 . . 119.00 no
C5 C6 H6 . . 121.00 no
C7 C6 H6 . . 121.00 no
C2 C7 H7 . . 119.00 no
C6 C7 H7 . . 119.00 no
S1 C9 H9A . . 109.00 no
S1 C9 H9B . . 109.00 no
S1 C9 H9C . . 109.00 no
H9A C9 H9B . . 109.00 no
H9A C9 H9C . . 110.00 no
H9B C9 H9C . . 109.00 no

loop_
_geom_bond_atom_site_label_1
_geom_bond_atom_site_label_2
_geom_bond_site_symmetry_2
_geom_bond_distance
_geom_bond_publ_flag
Cu1 O2 . 1.896(2) yes
Cu1 N1 . 1.9746(19) yes
Cu1 O2 3_657 1.896(2) no
Cu1 N1 3_657 1.9746(19) no
S1 C8 . 1.729(3) no
S1 C9 . 1.788(3) no
O1 C1 . 1.361(3) no
O1 C8 . 1.364(3) no
O2 C3 . 1.303(3) no
N1 N2 . 1.410(3) no
N1 C1 . 1.298(3) no
N2 C8 . 1.285(3) no
C1 C2 . 1.427(4) no
C2 C3 . 1.411(3) no
C2 C7 . 1.402(4) no
C3 C4 . 1.406(4) no
C4 C5 . 1.375(4) no
C5 C6 . 1.385(4) no
C6 C7 . 1.365(4) no
C4 H4 . 0.9300 no
C5 H5 . 0.9300 no
C6 H6 . 0.9300 no
C7 H7 . 0.9300 no
C9 H9A . 0.9600 no
C9 H9B . 0.9600 no
C9 H9C . 0.9600 no

loop_
_geom_contact_atom_site_label_1
_geom_contact_atom_site_label_2
_geom_contact_distance
_geom_contact_site_symmetry_2
_geom_contact_publ_flag
Cu1 O2 3.555(2) 1_565 no
Cu1 C3 3.876(3) 1_565 no
Cu1 C4 3.991(3) 1_565 no
Cu1 O2 3.555(2) 3_647 no
Cu1 C3 3.876(3) 3_647 no
Cu1 C4 3.991(3) 3_647 no
S1 H6 3.1400 2_666 no
S1 H4 3.0600 4_444 no
O1 N2 2.215(3) . no
O1 C7 3.399(3) 1_565 no
O2 N2 2.928(3) 3_657 no
O2 C1 2.839(3) . no
O2 Cu1 3.555(2) 1_545 no
O2 N1 2.735(3) . no
O2 Cu1 3.555(2) 3_647 no
O2 N1 2.740(3) 3_657 no
O1 H6 2.8200 2_656 no
O1 H7 2.5000 . no
O2 H9A 2.6200 4_555 no
N1 O1 2.185(3) . no
N1 O2 2.735(3) . no
N1 C3 2.946(3) . no
N1 C3 3.381(3) 1_565 no
N1 O2 2.740(3) 3_657 no
N2 O1 2.215(3) . no
N2 O2 2.928(3) 3_657 no
N2 C9 3.410(3) 2_546 no
N2 H9C 2.8300 . no
N2 H9B 2.7800 . no
C1 C3 3.554(4) 1_565 no
C1 C4 3.517(4) 1_565 no
C1 C8 3.538(4) 1_545 no
C2 C4 3.543(4) 1_565 no
C2 C5 3.391(4) 1_565 no
C2 C8 3.471(4) 1_545 no
C3 Cu1 3.876(3) 1_545 no
C3 N1 3.381(3) 1_545 no
C3 C1 3.554(4) 1_545 no
C3 Cu1 3.876(3) 3_647 no
C4 C2 3.543(4) 1_545 no
C4 Cu1 3.991(3) 1_545 no
C4 C1 3.517(4) 1_545 no
C4 Cu1 3.991(3) 3_647 no
C5 C7 3.557(4) 1_545 no
C5 C2 3.391(4) 1_545 no
C7 O1 3.399(3) 1_545 no
C7 C5 3.557(4) 1_565 no
C8 C1 3.538(4) 1_565 no
C8 C2 3.471(4) 1_565 no
C9 N2 3.410(3) 2_556 no
C3 H9A 2.9300 4_555 no
C4 H9A 2.7400 4_555 no
C8 H9B 3.0000 1_545 no
C9 H9C 2.9400 2_556 no
H4 S1 3.0600 4_545 no
H4 H9A 2.3100 4_555 no
H6 S1 3.1400 2_636 no
H6 O1 2.8200 2_646 no
H7 O1 2.5000 . no
H9A O2 2.6200 4_454 no
H9A C3 2.9300 4_454 no
H9A C4 2.7400 4_454 no
H9A H4 2.3100 4_454 no
H9B N2 2.7800 . no
H9B C8 3.0000 1_565 no
H9B H9C 2.2200 2_556 no
H9C N2 2.8300 . no
H9C C9 2.9400 2_546 no
H9C H9B 2.2200 2_546 no

loop_
_geom_hbond_atom_site_label_D
_geom_hbond_atom_site_label_H
_geom_hbond_atom_site_label_A
_geom_hbond_distance_DH
_geom_hbond_distance_HA
_geom_hbond_distance_DA
_geom_hbond_angle_DHA
C7 H7 O1 0.9300 2.5000 2.822(3) 100.00

loop_
_geom_torsion_atom_site_label_1
_geom_torsion_atom_site_label_2
_geom_torsion_atom_site_label_3
_geom_torsion_atom_site_label_4
_geom_torsion_site_symmetry_1
_geom_torsion
_geom_torsion_publ_flag
N1 Cu1 O2 C3 . 3.7(2) no
N1 Cu1 O2 C3 3_657 -176.3(2) no
O2 Cu1 N1 N2 . 178.6(2) no
O2 Cu1 N1 N2 3_657 -1.4(2) no
O2 Cu1 N1 C1 . -4.9(2) no
O2 Cu1 N1 C1 3_657 175.1(2) no
C9 S1 C8 O1 . 173.0(2) no
C9 S1 C8 N2 . -4.7(3) no
C8 O1 C1 N1 . -0.1(3) no
C1 O1 C8 N2 . -0.1(3) no
C8 O1 C1 C2 . 178.4(2) no
C1 O1 C8 S1 . -178.12(18) no
Cu1 O2 C3 C2 . -1.8(4) no
Cu1 O2 C3 C4 . 177.95(18) no
C1 N1 N2 C8 . -0.3(3) no
Cu1 N1 N2 C8 . 176.71(18) no
N2 N1 C1 C2 . -178.1(3) no
N2 N1 C1 O1 . 0.2(3) no
Cu1 N1 C1 C2 . 4.9(4) no
Cu1 N1 C1 O1 . -176.81(15) no
N1 N2 C8 O1 . 0.2(3) no
N1 N2 C8 S1 . 177.9(2) no
O1 C1 C2 C7 . 1.2(4) no
N1 C1 C2 C7 . 179.4(3) no
O1 C1 C2 C3 . -179.6(2) no
N1 C1 C2 C3 . -1.4(4) no
C3 C2 C7 C6 . 0.2(4) no
C1 C2 C3 C4 . 179.8(2) no
C1 C2 C7 C6 . 179.3(3) no
C1 C2 C3 O2 . -0.4(4) no
C7 C2 C3 O2 . 178.8(2) no
C7 C2 C3 C4 . -1.0(4) no
O2 C3 C4 C5 . -178.6(2) no
C2 C3 C4 C5 . 1.2(4) no
C3 C4 C5 C6 . -0.5(4) no
C4 C5 C6 C7 . -0.3(4) no
C5 C6 C7 C2 . 0.5(4) no
